data_4070148
loop_
_publ_author_name
'Sun, Yan'
'Zhang, Zhengxing'
'Wang, Xu'
'Li, Xiaoqing'
'Weng, Linhong'
'Zhou, Xigeng'

_publ_section_title
;
 Lanthanide-Induced Diinsertion of Isocyanates into the N&#x2212;H Bond:
 Synthesis, Structure, and Reactivity of Organolanthanides Containing
 Diureido Ligands
;
_journal_issue 21
_journal_name_full Organometallics
_journal_page_first 6320
_journal_paper_doi 10.1021/om900631j
_journal_volume 28
_journal_year 2009
_chemical_formula_sum 'C53 H73 Er N4 O5'
_chemical_formula_weight 1013.41
_chemical_name_systematic
; 
 ? 
;
_space_group_IT_number 14
_symmetry_cell_setting monoclinic
_symmetry_space_group_name_Hall '-P 2yn'
_symmetry_space_group_name_H-M 'P 1 21/n 1'
_atom_sites_solution_hydrogens geom
_atom_sites_solution_primary direct
_atom_sites_solution_secondary difmap
_audit_creation_method SHELXL-97
_cell_angle_alpha 90.00
_cell_angle_beta 98.468(5)
_cell_angle_gamma 90.00
_cell_formula_units_Z 4
_cell_length_a 13.170(5)
_cell_length_b 9.994(4)
_cell_length_c 40.012(15)
_cell_measurement_reflns_used 7550
_cell_measurement_temperature 293(2)
_cell_measurement_theta_max 23.911
_cell_measurement_theta_min 2.557
_cell_volume 5209(3)
_computing_cell_refinement 'Bruker SMART'
_computing_data_collection 'Bruker SMART'
_computing_data_reduction 'Bruker SHELXTL'
_computing_molecular_graphics 'Bruker SHELXTL'
_computing_publication_material 'Bruker SHELXTL'
_computing_structure_refinement 'SHELXL-97 (Sheldrick, 1997)'
_computing_structure_solution 'SHELXS-97 (Sheldrick, 1990)'
_diffrn_ambient_temperature 293(2)
_diffrn_measured_fraction_theta_full 0.994
_diffrn_measured_fraction_theta_max 0.994
_diffrn_measurement_device_type 'CCD area detector'
_diffrn_measurement_method 'phi and omega scans'
_diffrn_radiation_monochromator graphite
_diffrn_radiation_source 'fine-focus sealed tube'
_diffrn_radiation_type MoK\a
_diffrn_radiation_wavelength 0.71073
_diffrn_reflns_av_R_equivalents 0.0401
_diffrn_reflns_av_sigmaI/netI 0.0534
_diffrn_reflns_limit_h_max 15
_diffrn_reflns_limit_h_min -15
_diffrn_reflns_limit_k_max 11
_diffrn_reflns_limit_k_min -11
_diffrn_reflns_limit_l_max 32
_diffrn_reflns_limit_l_min -47
_diffrn_reflns_number 20960
_diffrn_reflns_theta_full 25.01
_diffrn_reflns_theta_max 25.01
_diffrn_reflns_theta_min 1.57
_exptl_absorpt_coefficient_mu 1.658
_exptl_absorpt_correction_T_max 0.7545
_exptl_absorpt_correction_T_min 0.6819
_exptl_absorpt_correction_type multi-scan
_exptl_absorpt_process_details sadabs
_exptl_crystal_colour pink
_exptl_crystal_density_diffrn 1.292
_exptl_crystal_density_method 'not measured'
_exptl_crystal_description prism
_exptl_crystal_F_000 2108
_exptl_crystal_size_max 0.25
_exptl_crystal_size_mid 0.20
_exptl_crystal_size_min 0.18
_refine_diff_density_max 1.536
_refine_diff_density_min -1.424
_refine_diff_density_rms 0.102
_refine_ls_extinction_coef 0.0070(7)
_refine_ls_extinction_expression Fc^*^=kFc[1+0.001xFc^2^\l^3^/sin(2\q)]^-1/4^
_refine_ls_extinction_method SHELXL
_refine_ls_goodness_of_fit_ref 1.005
_refine_ls_hydrogen_treatment mixed
_refine_ls_matrix_type full
_refine_ls_number_parameters 547
_refine_ls_number_reflns 9132
_refine_ls_number_restraints 38
_refine_ls_restrained_S_all 1.006
_refine_ls_R_factor_all 0.0872
_refine_ls_R_factor_gt 0.0705
_refine_ls_shift/su_max 0.001
_refine_ls_shift/su_mean 0.000
_refine_ls_structure_factor_coef Fsqd
_refine_ls_weighting_details 'calc w=1/[\s^2^(Fo^2^)+(0.1840P)^2^+8.5511P] where P=(Fo^2^+2Fc^2^)/3'
_refine_ls_weighting_scheme calc
_refine_ls_wR_factor_gt 0.2418
_refine_ls_wR_factor_ref 0.2548
_reflns_number_gt 7513
_reflns_number_total 9132
_reflns_threshold_expression >2sigma(I)
_cod_data_source_file om900631j_si_002.cif
_cod_data_source_block f80526b
_cod_depositor_comments
;
The following automatic conversions were performed:

'_symmetry_cell_setting' value 'Monoclinic' changed to 'monoclinic'
according to /home/saulius/struct/CIF-dictionaries/cif_core.dic
dictionary named 'cif_core.dic' version 2.4.2 from 2011-04-26.

Automatic conversion script
Id: cif_fix_values 1715 2011-07-08 13:25:40Z adriana 
;
_cod_original_sg_symbol_H-M P2(1)/n
_cod_database_code 4070148

loop_
_symmetry_equiv_pos_as_xyz
'x, y, z'
'-x+1/2, y+1/2, -z+1/2'
'-x, -y, -z'
'x-1/2, -y-1/2, z-1/2'

loop_
_atom_site_label
_atom_site_type_symbol
_atom_site_fract_x
_atom_site_fract_y
_atom_site_fract_z
_atom_site_U_iso_or_equiv
_atom_site_adp_type
_atom_site_occupancy
_atom_site_symmetry_multiplicity
_atom_site_calc_flag
_atom_site_refinement_flags
Er1 Er 0.88057(3) 1.01354(4) 0.091817(10) 0.0472(2) Uani 1 1 d .
O1 O 0.7877(5) 1.1103(7) 0.19371(14) 0.0592(18) Uani 1 1 d .
O2 O 0.7377(4) 0.9079(6) 0.10375(13) 0.0439(13) Uani 1 1 d .
N1 N 0.9468(6) 1.2223(9) 0.1178(2) 0.055(2) Uani 1 1 d .
N2 N 0.8218(5) 1.1125(7) 0.13898(16) 0.0394(15) Uani 1 1 d .
N3 N 0.6963(5) 0.9708(6) 0.15585(17) 0.0391(15) Uani 1 1 d .
N4 N 0.5913(5) 0.8325(7) 0.11887(15) 0.0371(14) Uani 1 1 d D
H4' H 0.563(6) 0.815(8) 0.1362(13) 0.044 Uiso 1 1 d D
C1 C 0.8529(13) 1.1980(16) 0.0433(3) 0.097(4) Uani 1 1 d .
H1A H 0.8717 1.2928 0.0457 0.117 Uiso 1 1 calc R
C2 C 0.7593(10) 1.1450(15) 0.0449(3) 0.077(3) Uani 1 1 d .
H2A H 0.7003 1.1980 0.0494 0.093 Uiso 1 1 calc R
C3 C 0.7526(13) 1.0147(16) 0.0350(3) 0.093(5) Uani 1 1 d .
H3A H 0.6891 0.9624 0.0303 0.111 Uiso 1 1 calc R
C4 C 0.8491(18) 0.9794(17) 0.0253(4) 0.111(6) Uani 1 1 d .
H4A H 0.8647 0.8995 0.0128 0.133 Uiso 1 1 calc R
C5 C 0.9083(10) 1.099(2) 0.0303(3) 0.117(7) Uani 1 1 d .
H5A H 0.9753 1.1125 0.0229 0.140 Uiso 1 1 calc R
C6 C 0.9632(16) 0.7917(17) 0.1223(6) 0.131(7) Uani 1 1 d .
H6A H 0.9251 0.7215 0.1322 0.157 Uiso 1 1 calc R
C7 C 0.9852(10) 0.7920(16) 0.0903(5) 0.107(5) Uani 1 1 d .
H7A H 0.9663 0.7196 0.0741 0.128 Uiso 1 1 calc R
C8 C 1.0586(9) 0.8911(18) 0.0864(5) 0.117(6) Uani 1 1 d .
H8A H 1.1005 0.8997 0.0682 0.140 Uiso 1 1 calc R
C9 C 1.0715(11) 0.9581(17) 0.1182(6) 0.116(7) Uani 1 1 d .
H9A H 1.1246 1.0250 0.1255 0.139 Uiso 1 1 calc R
C10 C 1.0123(15) 0.895(2) 0.1394(4) 0.112(6) Uani 1 1 d .
H10A H 1.0167 0.9100 0.1637 0.135 Uiso 1 1 calc R
C11 C 0.8902(6) 1.2205(9) 0.1437(2) 0.0441(19) Uani 1 1 d .
C12 C 0.9009(7) 1.3196(9) 0.1690(3) 0.057(2) Uani 1 1 d .
H12A H 0.8622 1.3185 0.1866 0.068 Uiso 1 1 calc R
C13 C 0.9731(10) 1.4198(12) 0.1660(3) 0.082(4) Uani 1 1 d .
H13A H 0.9845 1.4857 0.1825 0.098 Uiso 1 1 calc R
C14 C 1.0255(9) 1.4232(13) 0.1402(4) 0.087(4) Uani 1 1 d .
H14A H 1.0700 1.4936 0.1377 0.105 Uiso 1 1 calc R
C15 C 1.0125(10) 1.3192(13) 0.1168(3) 0.087(4) Uani 1 1 d .
H15A H 1.0528 1.3188 0.0996 0.104 Uiso 1 1 calc R
C16 C 0.7745(6) 1.0741(8) 0.16470(19) 0.0383(17) Uani 1 1 d .
C17 C 0.6352(6) 0.9407(8) 0.18223(19) 0.0370(17) Uani 1 1 d .
C18 C 0.5562(7) 1.0297(9) 0.1873(2) 0.045(2) Uani 1 1 d .
C19 C 0.5058(10) 1.0066(10) 0.2148(3) 0.060(3) Uani 1 1 d .
H19A H 0.4541 1.0646 0.2191 0.072 Uiso 1 1 calc R
C20 C 0.5315(8) 0.8977(11) 0.2360(2) 0.063(3) Uani 1 1 d .
H20A H 0.4965 0.8822 0.2541 0.076 Uiso 1 1 calc R
C21 C 0.6108(8) 0.8114(10) 0.2297(2) 0.059(2) Uani 1 1 d .
H21A H 0.6295 0.7403 0.2443 0.070 Uiso 1 1 calc R
C22 C 0.6609(6) 0.8302(8) 0.20249(19) 0.0412(18) Uani 1 1 d .
C23 C 0.7483(7) 0.7377(10) 0.1982(2) 0.049(2) Uani 1 1 d .
H23A H 0.7611 0.7485 0.1749 0.059 Uiso 1 1 calc R
C24 C 0.7283(12) 0.5942(13) 0.2027(4) 0.109(5) Uani 1 1 d .
H24A H 0.6665 0.5690 0.1882 0.164 Uiso 1 1 calc R
H24B H 0.7206 0.5775 0.2258 0.164 Uiso 1 1 calc R
H24C H 0.7848 0.5428 0.1969 0.164 Uiso 1 1 calc R
C25 C 0.8466(10) 0.7748(18) 0.2204(5) 0.135(7) Uani 1 1 d .
H25A H 0.8633 0.8663 0.2164 0.203 Uiso 1 1 calc R
H25B H 0.9010 0.7178 0.2154 0.203 Uiso 1 1 calc R
H25C H 0.8382 0.7642 0.2437 0.203 Uiso 1 1 calc R
C26 C 0.5293(7) 1.1531(9) 0.1658(2) 0.054(2) Uani 1 1 d .
H26A H 0.5627 1.1464 0.1456 0.065 Uiso 1 1 calc R
C27 C 0.5657(10) 1.2787(11) 0.1844(3) 0.087(4) Uani 1 1 d .
H27A H 0.6385 1.2737 0.1914 0.130 Uiso 1 1 calc R
H27B H 0.5317 1.2882 0.2039 0.130 Uiso 1 1 calc R
H27C H 0.5501 1.3544 0.1698 0.130 Uiso 1 1 calc R
C28 C 0.4133(9) 1.1620(13) 0.1548(3) 0.083(3) Uani 1 1 d .
H28A H 0.3896 1.0823 0.1428 0.124 Uiso 1 1 calc R
H28B H 0.3978 1.2384 0.1404 0.124 Uiso 1 1 calc R
H28C H 0.3796 1.1710 0.1744 0.124 Uiso 1 1 calc R
C29 C 0.6783(5) 0.9039(7) 0.12501(17) 0.0320(15) Uani 1 1 d .
C30 C 0.5570(6) 0.7816(8) 0.08484(18) 0.0385(18) Uani 1 1 d .
C31 C 0.4817(7) 0.8528(11) 0.0647(2) 0.055(2) Uani 1 1 d .
C32 C 0.4505(9) 0.8058(13) 0.0318(3) 0.075(3) Uani 1 1 d .
H32A H 0.4006 0.8518 0.0173 0.090 Uiso 1 1 calc R
C33 C 0.4930(11) 0.6931(13) 0.0210(3) 0.086(4) Uani 1 1 d .
H33A H 0.4704 0.6627 -0.0008 0.103 Uiso 1 1 calc R
C34 C 0.5665(9) 0.6234(11) 0.0406(2) 0.070(3) Uani 1 1 d .
H34A H 0.5959 0.5491 0.0318 0.085 Uiso 1 1 calc R
C35 C 0.5995(7) 0.6624(9) 0.0746(2) 0.053(2) Uani 1 1 d .
C36 C 0.6767(9) 0.5785(11) 0.0967(3) 0.071(3) Uani 1 1 d .
H36A H 0.6978 0.6260 0.1181 0.085 Uiso 1 1 calc R
C37 C 0.6276(14) 0.4441(18) 0.1043(5) 0.125(6) Uani 1 1 d .
H37A H 0.5681 0.4604 0.1150 0.188 Uiso 1 1 calc R
H37B H 0.6763 0.3920 0.1191 0.188 Uiso 1 1 calc R
H37C H 0.6079 0.3961 0.0836 0.188 Uiso 1 1 calc R
C38 C 0.7713(13) 0.5452(18) 0.0810(5) 0.120(6) Uani 1 1 d .
H38A H 0.8039 0.6265 0.0755 0.180 Uiso 1 1 calc R
H38B H 0.7517 0.4938 0.0608 0.180 Uiso 1 1 calc R
H38C H 0.8181 0.4942 0.0967 0.180 Uiso 1 1 calc R
C39 C 0.4347(9) 0.9781(11) 0.0757(3) 0.064(3) Uani 1 1 d .
H39A H 0.4490 0.9789 0.1004 0.077 Uiso 1 1 calc R
C40 C 0.4861(13) 1.0990(14) 0.0641(5) 0.122(6) Uani 1 1 d .
H40A H 0.5589 1.0917 0.0707 0.183 Uiso 1 1 calc R
H40B H 0.4613 1.1775 0.0741 0.183 Uiso 1 1 calc R
H40C H 0.4710 1.1056 0.0399 0.183 Uiso 1 1 calc R
C41 C 0.3186(12) 0.9837(16) 0.0666(5) 0.115(6) Uani 1 1 d .
H41A H 0.2890 0.9043 0.0746 0.172 Uiso 1 1 calc R
H41B H 0.3006 0.9896 0.0425 0.172 Uiso 1 1 calc R
H41C H 0.2928 1.0608 0.0770 0.172 Uiso 1 1 calc R
O3 O 0.4083(7) 0.7493(12) 0.1449(3) 0.107(3) Uani 1 1 d D
C42 C 0.3230(15) 0.7877(18) 0.1588(7) 0.185(11) Uani 1 1 d D
H42A H 0.2888 0.8609 0.1458 0.222 Uiso 1 1 calc R
H42B H 0.3439 0.8189 0.1817 0.222 Uiso 1 1 calc R
C43 C 0.2527(15) 0.677(2) 0.1590(7) 0.181(11) Uani 1 1 d D
H43A H 0.2396 0.6580 0.1818 0.217 Uiso 1 1 calc R
H43B H 0.1880 0.6956 0.1448 0.217 Uiso 1 1 calc R
C44 C 0.3032(17) 0.568(2) 0.1460(9) 0.236(18) Uani 1 1 d D
H44A H 0.2678 0.5419 0.1240 0.284 Uiso 1 1 calc R
H44B H 0.3057 0.4917 0.1611 0.284 Uiso 1 1 calc R
C45 C 0.4055(15) 0.6143(17) 0.1434(10) 0.28(2) Uani 1 1 d D
H45A H 0.4537 0.5772 0.1618 0.338 Uiso 1 1 calc R
H45B H 0.4254 0.5844 0.1223 0.338 Uiso 1 1 calc R
O4 O 0.371(2) 0.418(3) 0.2565(10) 0.350(19) Uani 1 1 d D
C46 C 0.4234(18) 0.541(3) 0.2623(10) 0.22(2) Uani 1 1 d D
H46A H 0.4363 0.5794 0.2410 0.269 Uiso 1 1 calc R
H46B H 0.4887 0.5274 0.2766 0.269 Uiso 1 1 calc R
C47 C 0.360(3) 0.629(3) 0.2786(11) 0.27(2) Uani 1 1 d D
H47A H 0.3741 0.6203 0.3030 0.325 Uiso 1 1 calc R
H47B H 0.3694 0.7215 0.2725 0.325 Uiso 1 1 calc R
C48 C 0.2580(17) 0.585(3) 0.2662(10) 0.230(17) Uani 1 1 d D
H48A H 0.2276 0.6401 0.2474 0.276 Uiso 1 1 calc R
H48B H 0.2148 0.5889 0.2838 0.276 Uiso 1 1 calc R
C49 C 0.270(2) 0.450(4) 0.2555(16) 0.37(4) Uani 1 1 d D
H49A H 0.2389 0.3893 0.2701 0.441 Uiso 1 1 calc R
H49B H 0.2344 0.4383 0.2326 0.441 Uiso 1 1 calc R
O5 O 0.223(4) 0.568(3) 0.0333(12) 0.52(3) Uiso 1 1 d D
C50 C 0.121(3) 0.528(4) 0.0355(11) 0.29(2) Uiso 1 1 d D
H50A H 0.0735 0.5787 0.0195 0.349 Uiso 1 1 calc R
H50B H 0.1054 0.5452 0.0580 0.349 Uiso 1 1 calc R
C51 C 0.113(3) 0.384(4) 0.0277(10) 0.35(3) Uiso 1 1 d D
H51A H 0.0548 0.3435 0.0363 0.425 Uiso 1 1 calc R
H51B H 0.1084 0.3667 0.0037 0.425 Uiso 1 1 calc R
C52 C 0.210(3) 0.343(3) 0.0466(9) 0.30(2) Uiso 1 1 d D
H52A H 0.2292 0.2535 0.0408 0.365 Uiso 1 1 calc R
H52B H 0.2111 0.3506 0.0708 0.365 Uiso 1 1 calc R
C53 C 0.274(3) 0.445(5) 0.0336(13) 0.38(3) Uiso 1 1 d D
H53A H 0.3403 0.4507 0.0479 0.460 Uiso 1 1 calc R
H53B H 0.2857 0.4223 0.0109 0.460 Uiso 1 1 calc R

loop_
_atom_site_aniso_label
_atom_site_aniso_U_11
_atom_site_aniso_U_22
_atom_site_aniso_U_33
_atom_site_aniso_U_23
_atom_site_aniso_U_13
_atom_site_aniso_U_12
Er1 0.0407(3) 0.0555(3) 0.0480(3) -0.00288(17) 0.01467(19) -0.00163(17)
O1 0.060(4) 0.083(5) 0.038(3) -0.015(3) 0.018(3) -0.033(3)
O2 0.035(3) 0.061(4) 0.039(3) -0.015(3) 0.016(2) -0.010(3)
N1 0.049(4) 0.071(5) 0.052(5) -0.003(4) 0.026(4) -0.011(4)
N2 0.037(4) 0.047(4) 0.036(4) -0.004(3) 0.012(3) -0.010(3)
N3 0.044(4) 0.040(3) 0.034(3) -0.004(3) 0.007(3) -0.008(3)
N4 0.032(3) 0.057(4) 0.022(3) -0.003(3) 0.005(3) -0.010(3)
C1 0.131(12) 0.113(11) 0.056(7) 0.021(7) 0.043(8) -0.020(10)
C2 0.078(8) 0.107(10) 0.043(6) 0.022(6) -0.001(5) 0.011(7)
C3 0.088(10) 0.134(14) 0.052(7) 0.027(7) -0.006(7) -0.033(9)
C4 0.164(19) 0.125(13) 0.048(7) -0.017(7) 0.026(9) 0.012(12)
C5 0.066(8) 0.23(2) 0.058(8) 0.052(11) 0.030(7) 0.013(11)
C6 0.135(16) 0.070(10) 0.18(2) -0.001(12) -0.015(15) 0.044(10)
C7 0.052(7) 0.102(11) 0.171(17) -0.032(11) 0.032(9) 0.028(7)
C8 0.033(6) 0.133(13) 0.196(18) 0.011(13) 0.060(9) 0.024(7)
C9 0.051(8) 0.089(10) 0.19(2) -0.007(12) -0.028(11) 0.024(7)
C10 0.114(13) 0.156(17) 0.058(8) 0.018(9) -0.015(8) 0.077(12)
C11 0.033(4) 0.054(5) 0.045(5) 0.001(4) 0.007(4) -0.008(4)
C12 0.047(5) 0.052(5) 0.072(6) -0.014(5) 0.013(5) -0.013(4)
C13 0.100(9) 0.069(7) 0.072(8) -0.011(6) 0.000(7) -0.036(7)
C14 0.070(8) 0.081(8) 0.112(10) -0.001(8) 0.017(7) -0.044(7)
C15 0.084(8) 0.089(9) 0.094(9) -0.012(7) 0.036(7) -0.042(7)
C16 0.036(4) 0.047(5) 0.033(4) -0.003(3) 0.008(3) -0.008(3)
C17 0.035(4) 0.042(4) 0.034(4) -0.008(3) 0.004(3) -0.009(3)
C18 0.049(5) 0.046(5) 0.043(5) -0.002(4) 0.013(4) -0.008(4)
C19 0.067(7) 0.069(7) 0.050(6) 0.008(4) 0.025(5) 0.000(5)
C20 0.068(6) 0.084(7) 0.044(5) 0.000(5) 0.026(5) -0.012(5)
C21 0.065(6) 0.060(6) 0.049(5) 0.009(4) 0.004(5) -0.012(5)
C22 0.047(5) 0.047(5) 0.029(4) -0.004(3) 0.004(3) -0.005(4)
C23 0.044(5) 0.070(6) 0.036(5) 0.002(4) 0.012(4) 0.002(4)
C24 0.114(11) 0.058(8) 0.163(15) 0.013(8) 0.047(11) 0.022(7)
C25 0.064(9) 0.153(15) 0.170(17) -0.040(12) -0.047(10) 0.038(9)
C26 0.060(6) 0.055(5) 0.052(5) 0.004(4) 0.020(4) 0.016(4)
C27 0.104(10) 0.054(6) 0.101(10) 0.003(6) 0.009(8) 0.008(6)
C28 0.083(8) 0.083(8) 0.079(8) 0.005(6) -0.002(6) 0.015(7)
C29 0.025(4) 0.041(4) 0.030(4) 0.000(3) 0.002(3) -0.004(3)
C30 0.035(4) 0.057(5) 0.025(4) -0.005(3) 0.008(3) -0.018(3)
C31 0.054(6) 0.073(6) 0.036(5) 0.000(4) 0.003(4) -0.019(5)
C32 0.073(7) 0.099(9) 0.044(6) -0.008(6) -0.019(5) -0.002(6)
C33 0.117(10) 0.096(9) 0.036(6) -0.022(6) -0.015(6) -0.022(8)
C34 0.101(9) 0.067(7) 0.042(6) -0.016(5) 0.006(6) -0.006(6)
C35 0.058(6) 0.053(5) 0.045(5) -0.007(4) 0.001(4) -0.008(4)
C36 0.080(8) 0.062(7) 0.069(7) -0.008(5) 0.006(6) 0.012(6)
C37 0.127(14) 0.103(12) 0.155(17) 0.035(12) 0.056(13) 0.016(11)
C38 0.094(12) 0.120(12) 0.142(16) -0.008(12) 0.004(11) 0.017(10)
C39 0.055(6) 0.075(7) 0.058(6) 0.005(5) 0.000(5) 0.005(5)
C40 0.122(13) 0.060(8) 0.199(19) 0.015(10) 0.078(13) 0.003(8)
C41 0.062(9) 0.165(17) 0.116(13) -0.021(10) 0.007(9) 0.033(9)
O3 0.068(6) 0.151(10) 0.107(7) 0.006(7) 0.034(5) -0.029(6)
C42 0.155(18) 0.131(17) 0.29(3) -0.052(19) 0.11(2) -0.045(15)
C43 0.162(18) 0.149(19) 0.27(3) -0.039(18) 0.16(2) -0.048(15)
C44 0.18(2) 0.127(18) 0.45(5) -0.07(3) 0.19(3) -0.072(18)
C45 0.148(19) 0.089(14) 0.66(7) 0.03(2) 0.23(3) 0.011(13)
O4 0.23(3) 0.30(4) 0.51(5) 0.01(4) 0.00(3) -0.10(3)
C46 0.101(18) 0.25(3) 0.33(5) 0.13(4) 0.05(2) -0.05(2)
C47 0.18(3) 0.15(3) 0.46(7) -0.05(3) 0.00(4) -0.04(2)
C48 0.100(17) 0.26(4) 0.35(5) 0.04(4) 0.12(2) -0.02(2)
C49 0.18(4) 0.27(5) 0.68(11) -0.03(7) 0.16(6) -0.13(4)

loop_
_atom_type_symbol
_atom_type_description
_atom_type_scat_dispersion_real
_atom_type_scat_dispersion_imag
_atom_type_scat_source
C C 0.0033 0.0016 'International Tables Vol C Tables 4.2.6.8 and 6.1.1.4'
H H 0.0000 0.0000 'International Tables Vol C Tables 4.2.6.8 and 6.1.1.4'
N N 0.0061 0.0033 'International Tables Vol C Tables 4.2.6.8 and 6.1.1.4'
O O 0.0106 0.0060 'International Tables Vol C Tables 4.2.6.8 and 6.1.1.4'
Er Er -0.2586 4.9576 'International Tables Vol C Tables 4.2.6.8 and 6.1.1.4'

loop_
_geom_angle_atom_site_label_1
_geom_angle_atom_site_label_2
_geom_angle_atom_site_label_3
_geom_angle
O2 Er1 N2 69.3(2)
O2 Er1 N1 124.4(2)
N2 Er1 N1 55.8(2)
O2 Er1 C7 93.8(4)
N2 Er1 C7 127.6(5)
N1 Er1 C7 125.4(4)
O2 Er1 C3 74.8(4)
N2 Er1 C3 116.5(5)
N1 Er1 C3 120.7(4)
C7 Er1 C3 104.9(6)
O2 Er1 C2 87.0(3)
N2 Er1 C2 97.2(3)
N1 Er1 C2 91.1(4)
C7 Er1 C2 132.3(5)
C3 Er1 C2 30.0(4)
O2 Er1 C9 126.1(5)
N2 Er1 C9 100.0(6)
N1 Er1 C9 75.4(4)
C7 Er1 C9 50.0(5)
C3 Er1 C9 143.2(7)
C2 Er1 C9 146.4(6)
O2 Er1 C4 98.0(5)
N2 Er1 C4 146.5(5)
N1 Er1 C4 122.1(5)
C7 Er1 C4 82.7(6)
C3 Er1 C4 31.4(6)
C2 Er1 C4 50.2(5)
C9 Er1 C4 111.9(8)
O2 Er1 C10 96.6(6)
N2 Er1 C10 82.6(4)
N1 Er1 C10 85.5(6)
C7 Er1 C10 49.2(5)
C3 Er1 C10 152.9(6)
C2 Er1 C10 176.0(7)
C9 Er1 C10 30.3(5)
C4 Er1 C10 130.5(6)
O2 Er1 C1 116.6(4)
N2 Er1 C1 105.5(4)
N1 Er1 C1 73.8(4)
C7 Er1 C1 125.8(6)
C3 Er1 C1 50.5(4)
C2 Er1 C1 29.6(4)
C9 Er1 C1 117.2(6)
C4 Er1 C1 51.2(5)
C10 Er1 C1 146.7(7)
O2 Er1 C8 124.5(4)
N2 Er1 C8 130.5(5)
N1 Er1 C8 99.4(5)
C7 Er1 C8 30.8(5)
C3 Er1 C8 113.0(6)
C2 Er1 C8 128.0(5)
C9 Er1 C8 31.1(5)
C4 Er1 C8 82.5(7)
C10 Er1 C8 50.8(5)
C1 Er1 C8 106.5(5)
O2 Er1 C5 124.8(4)
N2 Er1 C5 134.8(5)
N1 Er1 C5 91.7(6)
C7 Er1 C5 96.1(6)
C3 Er1 C5 50.2(5)
C2 Er1 C5 48.3(4)
C9 Er1 C5 100.6(7)
C4 Er1 C5 31.0(5)
C10 Er1 C5 129.6(5)
C1 Er1 C5 29.8(5)
C8 Er1 C5 80.4(5)
C29 O2 Er1 141.9(5)
C15 N1 C11 118.2(9)
C15 N1 Er1 145.2(8)
C11 N1 Er1 96.5(5)
C16 N2 C11 118.7(7)
C16 N2 Er1 137.8(5)
C11 N2 Er1 98.7(5)
C29 N3 C17 120.3(6)
C29 N3 C16 125.1(6)
C17 N3 C16 114.6(6)
C29 N4 C30 119.6(6)
C29 N4 H4' 115(6)
C30 N4 H4' 125(6)
C2 C1 C5 106.0(15)
C2 C1 Er1 73.9(7)
C5 C1 Er1 75.9(8)
C2 C1 H1A 126.3
C5 C1 H1A 126.3
Er1 C1 H1A 126.3
C1 C2 C3 112.5(14)
C1 C2 Er1 76.5(7)
C3 C2 Er1 74.7(8)
C1 C2 H2A 123.5
C3 C2 H2A 123.5
Er1 C2 H2A 123.5
C2 C3 C4 107.0(14)
C2 C3 Er1 75.3(7)
C4 C3 Er1 75.5(9)
C2 C3 H3A 125.8
C4 C3 H3A 125.8
Er1 C3 H3A 125.8
C3 C4 C5 104.2(14)
C3 C4 Er1 73.2(8)
C5 C4 Er1 75.6(8)
C3 C4 H4A 127.1
C5 C4 H4A 127.1
Er1 C4 H4A 127.1
C1 C5 C4 110.2(13)
C1 C5 Er1 74.3(7)
C4 C5 Er1 73.3(8)
C1 C5 H5A 124.7
C4 C5 H5A 124.7
Er1 C5 H5A 124.7
C10 C6 C7 109(2)
C10 C6 Er1 74.4(9)
C7 C6 Er1 72.4(10)
C10 C6 H6A 125.3
C7 C6 H6A 125.3
Er1 C6 H6A 125.3
C6 C7 C8 110.6(18)
C6 C7 Er1 78.1(8)
C8 C7 Er1 77.3(8)
C6 C7 H7A 123.9
C8 C7 H7A 123.9
Er1 C7 H7A 123.9
C7 C8 C9 103.0(15)
C7 C8 Er1 71.9(6)
C9 C8 Er1 72.8(7)
C7 C8 H8A 128.0
C9 C8 H8A 128.0
Er1 C8 H8A 128.0
C10 C9 C8 109.0(16)
C10 C9 Er1 75.6(8)
C8 C9 Er1 76.1(8)
C10 C9 H9A 124.9
C8 C9 H9A 124.9
Er1 C9 H9A 124.9
C6 C10 C9 108.1(18)
C6 C10 Er1 76.4(9)
C9 C10 Er1 74.0(8)
C6 C10 H10A 125.4
C9 C10 H10A 125.4
Er1 C10 H10A 125.4
N1 C11 N2 108.6(7)
N1 C11 C12 121.9(8)
N2 C11 C12 129.4(8)
N1 C11 Er1 55.9(5)
N2 C11 Er1 53.0(4)
C12 C11 Er1 176.8(6)
C13 C12 C11 116.1(9)
C13 C12 H12A 122.0
C11 C12 H12A 122.0
C14 C13 C12 121.7(11)
C14 C13 H13A 119.2
C12 C13 H13A 119.2
C13 C14 C15 118.5(10)
C13 C14 H14A 120.7
C15 C14 H14A 120.7
N1 C15 C14 123.5(11)
N1 C15 H15A 118.3
C14 C15 H15A 118.3
O1 C16 N2 129.8(7)
O1 C16 N3 116.2(7)
N2 C16 N3 114.0(6)
C22 C17 C18 122.8(7)
C22 C17 N3 118.6(7)
C18 C17 N3 118.5(7)
C19 C18 C17 117.5(8)
C19 C18 C26 119.2(8)
C17 C18 C26 123.2(8)
C18 C19 C20 120.8(10)
C18 C19 H19A 119.6
C20 C19 H19A 119.6
C19 C20 C21 119.6(9)
C19 C20 H20A 120.2
C21 C20 H20A 120.2
C22 C21 C20 121.0(9)
C22 C21 H21A 119.5
C20 C21 H21A 119.5
C21 C22 C17 118.2(8)
C21 C22 C23 118.2(8)
C17 C22 C23 123.3(7)
C24 C23 C25 108.8(11)
C24 C23 C22 115.5(9)
C25 C23 C22 112.8(9)
C24 C23 H23A 106.4
C25 C23 H23A 106.4
C22 C23 H23A 106.4
C23 C24 H24A 109.5
C23 C24 H24B 109.5
H24A C24 H24B 109.5
C23 C24 H24C 109.5
H24A C24 H24C 109.5
H24B C24 H24C 109.5
C23 C25 H25A 109.5
C23 C25 H25B 109.5
H25A C25 H25B 109.5
C23 C25 H25C 109.5
H25A C25 H25C 109.5
H25B C25 H25C 109.5
C27 C26 C18 111.6(8)
C27 C26 C28 109.1(9)
C18 C26 C28 110.5(9)
C27 C26 H26A 108.5
C18 C26 H26A 108.5
C28 C26 H26A 108.5
C26 C27 H27A 109.5
C26 C27 H27B 109.5
H27A C27 H27B 109.5
C26 C27 H27C 109.5
H27A C27 H27C 109.5
H27B C27 H27C 109.5
C26 C28 H28A 109.5
C26 C28 H28B 109.5
H28A C28 H28B 109.5
C26 C28 H28C 109.5
H28A C28 H28C 109.5
H28B C28 H28C 109.5
O2 C29 N4 120.0(6)
O2 C29 N3 123.4(6)
N4 C29 N3 116.5(6)
C31 C30 C35 123.4(8)
C31 C30 N4 117.5(8)
C35 C30 N4 119.1(7)
C30 C31 C32 117.6(10)
C30 C31 C39 123.6(8)
C32 C31 C39 118.8(10)
C33 C32 C31 119.9(10)
C33 C32 H32A 120.0
C31 C32 H32A 120.0
C34 C33 C32 122.7(9)
C34 C33 H33A 118.7
C32 C33 H33A 118.7
C33 C34 C35 120.5(10)
C33 C34 H34A 119.8
C35 C34 H34A 119.8
C30 C35 C34 115.8(9)
C30 C35 C36 124.4(8)
C34 C35 C36 119.8(9)
C35 C36 C38 113.8(11)
C35 C36 C37 109.6(11)
C38 C36 C37 106.6(12)
C35 C36 H36A 108.9
C38 C36 H36A 108.9
C37 C36 H36A 108.9
C36 C37 H37A 109.5
C36 C37 H37B 109.5
H37A C37 H37B 109.5
C36 C37 H37C 109.5
H37A C37 H37C 109.5
H37B C37 H37C 109.5
C36 C38 H38A 109.5
C36 C38 H38B 109.5
H38A C38 H38B 109.5
C36 C38 H38C 109.5
H38A C38 H38C 109.5
H38B C38 H38C 109.5
C31 C39 C40 111.1(11)
C31 C39 C41 114.0(10)
C40 C39 C41 112.5(12)
C31 C39 H39A 106.2
C40 C39 H39A 106.2
C41 C39 H39A 106.2
C39 C40 H40A 109.5
C39 C40 H40B 109.5
H40A C40 H40B 109.5
C39 C40 H40C 109.5
H40A C40 H40C 109.5
H40B C40 H40C 109.5
C39 C41 H41A 109.5
C39 C41 H41B 109.5
H41A C41 H41B 109.5
C39 C41 H41C 109.5
H41A C41 H41C 109.5
H41B C41 H41C 109.5
C45 O3 C42 106.1(12)
O3 C42 C43 110.4(13)
O3 C42 H42A 109.6
C43 C42 H42A 109.6
O3 C42 H42B 109.6
C43 C42 H42B 109.6
H42A C42 H42B 108.1
C44 C43 C42 104.6(12)
C44 C43 H43A 110.8
C42 C43 H43A 110.8
C44 C43 H43B 110.8
C42 C43 H43B 110.8
H43A C43 H43B 108.9
C43 C44 C45 106.0(15)
C43 C44 H44A 110.5
C45 C44 H44A 110.5
C43 C44 H44B 110.5
C45 C44 H44B 110.5
H44A C44 H44B 108.7
O3 C45 C44 109.6(14)
O3 C45 H45A 109.7
C44 C45 H45A 109.7
O3 C45 H45B 109.7
C44 C45 H45B 109.7
H45A C45 H45B 108.2
C49 O4 C46 105.1(17)
O4 C46 C47 107.4(18)
O4 C46 H46A 110.2
C47 C46 H46A 110.2
O4 C46 H46B 110.2
C47 C46 H46B 110.2
H46A C46 H46B 108.5
C48 C47 C46 103.6(18)
C48 C47 H47A 111.0
C46 C47 H47A 111.0
C48 C47 H47B 111.0
C46 C47 H47B 111.0
H47A C47 H47B 109.0
C47 C48 C49 104.9(18)
C47 C48 H48A 110.8
C49 C48 H48A 110.8
C47 C48 H48B 110.8
C49 C48 H48B 110.8
H48A C48 H48B 108.8
O4 C49 C48 110.8(18)
O4 C49 H49A 109.5
C48 C49 H49A 109.5
O4 C49 H49B 109.5
C48 C49 H49B 109.5
H49A C49 H49B 108.1
C53 O5 C50 102.1(14)
O5 C50 C51 107.9(14)
O5 C50 H50A 110.1
C51 C50 H50A 110.1
O5 C50 H50B 110.1
C51 C50 H50B 110.1
H50A C50 H50B 108.4
C52 C51 C50 97.5(18)
C52 C51 H51A 112.3
C50 C51 H51A 112.3
C52 C51 H51B 112.3
C50 C51 H51B 112.3
H51A C51 H51B 109.9
C51 C52 C53 97.6(19)
C51 C52 H52A 112.2
C53 C52 H52A 112.2
C51 C52 H52B 112.2
C53 C52 H52B 112.2
H52A C52 H52B 109.8
O5 C53 C52 108.3(15)
O5 C53 H53A 110.0
C52 C53 H53A 110.0
O5 C53 H53B 110.0
C52 C53 H53B 110.0
H53A C53 H53B 108.4

loop_
_geom_bond_atom_site_label_1
_geom_bond_atom_site_label_2
_geom_bond_distance
Er1 O2 2.268(5)
Er1 N2 2.360(6)
Er1 N1 2.435(8)
Er1 C7 2.613(13)
Er1 C3 2.623(14)
Er1 C2 2.631(11)
Er1 C9 2.639(13)
Er1 C4 2.653(14)
Er1 C10 2.659(11)
Er1 C1 2.663(13)
Er1 C8 2.681(11)
Er1 C5 2.682(12)
O1 C16 1.204(9)
O2 C29 1.238(9)
N1 C15 1.303(13)
N1 C11 1.363(11)
N2 C16 1.335(10)
N2 C11 1.401(10)
N3 C29 1.393(10)
N3 C17 1.450(10)
N3 C16 1.464(10)
N4 C29 1.342(9)
N4 C30 1.462(9)
N4 H4' 0.85(2)
C1 C2 1.352(18)
C1 C5 1.37(2)
C1 H1A 0.9800
C2 C3 1.360(18)
C2 H2A 0.9800
C3 C4 1.43(3)
C3 H3A 0.9800
C4 C5 1.43(2)
C4 H4A 0.9800
C5 H5A 0.9800
C6 C10 1.35(2)
C6 C7 1.35(3)
C6 H6A 0.9800
C7 C8 1.41(2)
C7 H7A 0.9800
C8 C9 1.43(2)
C8 H8A 0.9800
C9 C10 1.39(2)
C9 H9A 0.9800
C10 H10A 0.9800
C11 C12 1.407(13)
C12 C13 1.399(14)
C12 H12A 0.9300
C13 C14 1.324(17)
C13 H13A 0.9300
C14 C15 1.391(18)
C14 H14A 0.9300
C15 H15A 0.9300
C17 C22 1.383(11)
C17 C18 1.407(12)
C18 C19 1.383(14)
C18 C26 1.517(12)
C19 C20 1.390(15)
C19 H19A 0.9300
C20 C21 1.405(14)
C20 H20A 0.9300
C21 C22 1.367(12)
C21 H21A 0.9300
C22 C23 1.506(12)
C23 C24 1.473(16)
C23 C25 1.505(15)
C23 H23A 0.9800
C24 H24A 0.9600
C24 H24B 0.9600
C24 H24C 0.9600
C25 H25A 0.9600
C25 H25B 0.9600
C25 H25C 0.9600
C26 C27 1.500(15)
C26 C28 1.528(15)
C26 H26A 0.9800
C27 H27A 0.9600
C27 H27B 0.9600
C27 H27C 0.9600
C28 H28A 0.9600
C28 H28B 0.9600
C28 H28C 0.9600
C30 C31 1.380(13)
C30 C35 1.403(12)
C31 C32 1.401(13)
C31 C39 1.492(15)
C32 C33 1.356(17)
C32 H32A 0.9300
C33 C34 1.347(16)
C33 H33A 0.9300
C34 C35 1.419(13)
C34 H34A 0.9300
C35 C36 1.503(14)
C36 C38 1.51(2)
C36 C37 1.54(2)
C36 H36A 0.9800
C37 H37A 0.9600
C37 H37B 0.9600
C37 H37C 0.9600
C38 H38A 0.9600
C38 H38B 0.9600
C38 H38C 0.9600
C39 C40 1.493(17)
C39 C41 1.520(19)
C39 H39A 0.9800
C40 H40A 0.9600
C40 H40B 0.9600
C40 H40C 0.9600
C41 H41A 0.9600
C41 H41B 0.9600
C41 H41C 0.9600
O3 C45 1.351(16)
O3 C42 1.378(16)
C42 C43 1.445(17)
C42 H42A 0.9700
C42 H42B 0.9700
C43 C44 1.412(17)
C43 H43A 0.9700
C43 H43B 0.9700
C44 C45 1.443(18)
C44 H44A 0.9700
C44 H44B 0.9700
C45 H45A 0.9700
C45 H45B 0.9700
O4 C49 1.36(2)
O4 C46 1.410(19)
C46 C47 1.44(2)
C46 H46A 0.9700
C46 H46B 0.9700
C47 C48 1.43(2)
C47 H47A 0.9700
C47 H47B 0.9700
C48 C49 1.43(2)
C48 H48A 0.9700
C48 H48B 0.9700
C49 H49A 0.9700
C49 H49B 0.9700
O5 C53 1.397(16)
O5 C50 1.418(15)
C50 C51 1.472(16)
C50 H50A 0.9700
C50 H50B 0.9700
C51 C52 1.450(16)
C51 H51A 0.9700
C51 H51B 0.9700
C52 C53 1.465(16)
C52 H52A 0.9700
C52 H52B 0.9700
C53 H53A 0.9700
C53 H53B 0.9700

loop_
_geom_hbond_atom_site_label_D
_geom_hbond_atom_site_label_H
_geom_hbond_atom_site_label_A
_geom_hbond_distance_DH
_geom_hbond_distance_HA
_geom_hbond_distance_DA
_geom_hbond_angle_DHA
N4 H4' O3 0.85(2) 2.22(6) 2.886(10) 135(7)
